data_7228186
loop_
_publ_author_name
'Krawczyk, Monika K.'
'Bikas, Rahman'
'Krawczyk, Marta S.'
'Lis, Tadeusz'

_publ_section_title
;
 On the Rhenium(I)--Silver(I) Cyanide Porous Macrocyclic Clusters
;
_journal_name_full CrystEngComm
_journal_paper_doi 10.1039/C7CE00646B
_journal_year 2017
_chemical_formula_moiety 'C40.50 H30 Ag1.50 N2.50 O2 P2 Re'
_chemical_formula_sum 'C40.5 H30 Ag1.5 N2.5 O2 P2 Re'
_chemical_formula_weight 993.61
_space_group_crystal_system triclinic
_space_group_IT_number 2
_space_group_name_Hall '-P 1'
_space_group_name_H-M_alt 'P -1'
_symmetry_space_group_name_Hall '-P 1'
_symmetry_space_group_name_H-M 'P -1'
_atom_sites_solution_hydrogens geom
_audit_creation_method SHELXL-2014/7
_audit_update_record
;
2017-02-06 deposited with the CCDC.
2017-05-03 downloaded from the CCDC.
;
_cell_angle_alpha 77.39(5)
_cell_angle_beta 75.51(4)
_cell_angle_gamma 65.29(5)
_cell_formula_units_Z 2
_cell_length_a 10.252(3)
_cell_length_b 10.457(3)
_cell_length_c 19.169(5)
_cell_measurement_reflns_used 2356
_cell_measurement_temperature 80(2)
_cell_measurement_theta_max 30.66
_cell_measurement_theta_min 2.79
_cell_volume 1792.3(12)
_computing_cell_refinement 'CrysAlisPro, Agilent Technologies,Version 1.171.36.21'
_computing_data_collection 'CrysAlisPro, Agilent Technologies,Version 1.171.36.21'
_computing_data_reduction 'CrysAlisPro, Agilent Technologies,Version 1.171.36.21'
_computing_structure_refinement 'SHELXL-2014/7 (Sheldrick, 2014)'
_computing_structure_solution 'shelxs-97 (Sheldrick, 2014)'
_diffrn_ambient_temperature 80(2)
_diffrn_measured_fraction_theta_full 0.999
_diffrn_measured_fraction_theta_max 0.999
_diffrn_measurement_device_type 'Xcalibur with CCD Ruby detector'
_diffrn_measurement_method '\w scans'
_diffrn_radiation_type MoK\a
_diffrn_radiation_wavelength 0.71073
_diffrn_reflns_av_R_equivalents 0.0787
_diffrn_reflns_av_unetI/netI 0.1421
_diffrn_reflns_Laue_measured_fraction_full 0.999
_diffrn_reflns_Laue_measured_fraction_max 0.999
_diffrn_reflns_limit_h_max 12
_diffrn_reflns_limit_h_min -12
_diffrn_reflns_limit_k_max 10
_diffrn_reflns_limit_k_min -12
_diffrn_reflns_limit_l_max 15
_diffrn_reflns_limit_l_min -23
_diffrn_reflns_number 14859
_diffrn_reflns_point_group_measured_fraction_full 0.999
_diffrn_reflns_point_group_measured_fraction_max 0.999
_diffrn_reflns_theta_full 25.499
_diffrn_reflns_theta_max 25.499
_diffrn_reflns_theta_min 2.796
_diffrn_source 'fine-focus sealed tube'
_exptl_absorpt_coefficient_mu 4.314
_exptl_absorpt_correction_T_max 0.835
_exptl_absorpt_correction_T_min 0.711
_exptl_absorpt_correction_type analytical
_exptl_absorpt_process_details
;
CrysAlisPro, Agilent Technologies,
Version 1.171.36.21 
;
_exptl_crystal_colour colourless
_exptl_crystal_density_diffrn 1.841
_exptl_crystal_description plate
_exptl_crystal_F_000 964
_exptl_crystal_size_max 0.110
_exptl_crystal_size_mid 0.060
_exptl_crystal_size_min 0.050
_refine_diff_density_max 1.30
_refine_diff_density_min -1.19
_refine_diff_density_rms 0.191
_refine_ls_extinction_method none
_refine_ls_goodness_of_fit_ref 1.014
_refine_ls_hydrogen_treatment constr
_refine_ls_matrix_type full
_refine_ls_number_parameters 445
_refine_ls_number_reflns 6682
_refine_ls_number_restraints 72
_refine_ls_restrained_S_all 1.012
_refine_ls_R_factor_all 0.1139
_refine_ls_R_factor_gt 0.0624
_refine_ls_shift/su_max 0.004
_refine_ls_shift/su_mean 0.000
_refine_ls_structure_factor_coef Fsqd
_refine_ls_weighting_details 'w=1/[\s^2^(Fo^2^)+(0.0165P)^2^] where P=(Fo^2^+2Fc^2^)/3'
_refine_ls_weighting_scheme calc
_refine_ls_wR_factor_gt 0.0814
_refine_ls_wR_factor_ref 0.0931
_reflns_Friedel_coverage 0.000
_reflns_number_gt 4460
_reflns_number_total 6682
_reflns_threshold_expression 'I > 2\s(I)'
_cod_data_source_file c7ce00646b2.cif
_cod_data_source_block monipola
_cod_original_formula_sum 'C40.50 H30 Ag1.50 N2.50 O2 P2 Re'
_cod_database_code 7228186
_shelx_shelxl_version_number 2014/7
_shelx_space_group_comment
;
The symmetry employed for this shelxl refinement is uniquely defined
by the following loop, which should always be used as a source of
symmetry information in preference to the above space-group names.
They are only intended as comments.
;
_shelx_estimated_absorpt_t_min 0.648
_shelx_estimated_absorpt_t_max 0.813

loop_
_space_group_symop_operation_xyz
'x, y, z'
'-x, -y, -z'

loop_
_atom_site_label
_atom_site_type_symbol
_atom_site_fract_x
_atom_site_fract_y
_atom_site_fract_z
_atom_site_U_iso_or_equiv
_atom_site_adp_type
_atom_site_occupancy
_atom_site_site_symmetry_order
_atom_site_calc_flag
_atom_site_refinement_flags_posn
_atom_site_refinement_flags_adp
_atom_site_refinement_flags_occupancy
_atom_site_disorder_assembly
_atom_site_disorder_group
Re Re 0.45551(4) 0.28337(4) 0.23235(3) 0.02317(12) Uani 1 1 d . . . . .
P1 P 0.6466(2) 0.1747(2) 0.13479(14) 0.0214(6) Uani 1 1 d . . . . .
C1A C 0.5862(9) 0.2025(8) 0.0485(5) 0.025(2) Uani 1 1 d . . . . .
C2A C 0.6515(11) 0.2478(10) -0.0183(6) 0.045(3) Uani 1 1 d . . . . .
H2A H 0.7347 0.2692 -0.0224 0.053 Uiso 1 1 calc R U . . .
C3A C 0.5961(13) 0.2624(10) -0.0796(6) 0.058(3) Uani 1 1 d . . . . .
H3A H 0.6408 0.2952 -0.1256 0.069 Uiso 1 1 calc R U . . .
C4A C 0.4763(14) 0.2298(11) -0.0747(8) 0.063(4) Uani 1 1 d . . . . .
H4A H 0.4361 0.2442 -0.1167 0.076 Uiso 1 1 calc R U . . .
C5A C 0.4164(11) 0.1770(10) -0.0093(8) 0.054(4) Uani 1 1 d . . . . .
H5A H 0.3394 0.1472 -0.0067 0.065 Uiso 1 1 calc R U . . .
C6A C 0.4656(9) 0.1662(9) 0.0527(6) 0.036(3) Uani 1 1 d . . . . .
H6A H 0.4191 0.1344 0.0984 0.043 Uiso 1 1 calc R U . . .
C1B C 0.7961(8) 0.2366(9) 0.1125(5) 0.021(2) Uani 1 1 d . . . . .
C2B C 0.7684(9) 0.3779(9) 0.0863(5) 0.031(2) Uani 1 1 d . . . . .
H2B H 0.6736 0.4394 0.0772 0.037 Uiso 1 1 calc R U . . .
C3B C 0.8774(10) 0.4321(10) 0.0729(5) 0.038(3) Uani 1 1 d . . . . .
H3B H 0.8572 0.5285 0.0531 0.046 Uiso 1 1 calc R U . . .
C4B C 1.0138(10) 0.3457(11) 0.0884(5) 0.034(3) Uani 1 1 d . . . . .
H4B H 1.0882 0.3819 0.0796 0.041 Uiso 1 1 calc R U . . .
C5B C 1.0405(10) 0.2063(11) 0.1169(5) 0.038(3) Uani 1 1 d . . . . .
H5B H 1.1337 0.1468 0.1289 0.045 Uiso 1 1 calc R U . . .
C6B C 0.9336(9) 0.1507(10) 0.1286(5) 0.029(2) Uani 1 1 d . . . . .
H6B H 0.9549 0.0537 0.1477 0.035 Uiso 1 1 calc R U . . .
C1C C 0.7457(8) -0.0212(8) 0.1460(5) 0.021(2) Uani 1 1 d . . . . .
C2C C 0.8406(8) -0.0848(9) 0.0853(5) 0.028(2) Uani 1 1 d . . . . .
H2C H 0.8525 -0.0292 0.0396 0.033 Uiso 1 1 calc R U . . .
C3C C 0.9170(9) -0.2313(10) 0.0936(6) 0.035(3) Uani 1 1 d . . . . .
H3C H 0.9845 -0.2758 0.0536 0.042 Uiso 1 1 calc R U . . .
C4C C 0.8959(11) -0.3125(10) 0.1590(7) 0.048(3) Uani 1 1 d . . . . .
H4C H 0.9470 -0.4126 0.1631 0.057 Uiso 1 1 calc R U . . .
C5C C 0.8018(12) -0.2514(11) 0.2191(7) 0.060(4) Uani 1 1 d . . . . .
H5C H 0.7888 -0.3080 0.2642 0.072 Uiso 1 1 calc R U . . .
C6C C 0.7259(10) -0.1030(10) 0.2114(6) 0.040(3) Uani 1 1 d . . . . .
H6C H 0.6602 -0.0589 0.2519 0.048 Uiso 1 1 calc R U . . .
P2 P 0.2709(2) 0.3824(3) 0.33401(14) 0.0282(6) Uani 1 1 d . . . . .
C1D C 0.3388(19) 0.3061(19) 0.4189(9) 0.044(2) Uani 0.447(9) 1 d G U P A 1
C2D C 0.3324(17) 0.1781(19) 0.4558(10) 0.055(3) Uani 0.447(9) 1 d G U P A 1
H2D H 0.2794 0.1362 0.4408 0.066 Uiso 0.447(9) 1 calc R U P A 1
C3D C 0.4034(19) 0.1115(16) 0.5147(9) 0.059(5) Uani 0.447(9) 1 d G U P A 1
H3D H 0.3990 0.0241 0.5399 0.070 Uiso 0.447(9) 1 calc R U P A 1
C4D C 0.4810(17) 0.173(2) 0.5366(9) 0.069(3) Uani 0.447(9) 1 d G U P A 1
H4D H 0.5296 0.1274 0.5768 0.083 Uiso 0.447(9) 1 calc R U P A 1
C5D C 0.4875(19) 0.301(2) 0.4997(12) 0.066(3) Uani 0.447(9) 1 d G U P A 1
H5D H 0.5405 0.3428 0.5147 0.080 Uiso 0.447(9) 1 calc R U P A 1
C6D C 0.416(2) 0.3674(16) 0.4409(12) 0.055(3) Uani 0.447(9) 1 d G U P A 1
H6D H 0.4208 0.4549 0.4157 0.066 Uiso 0.447(9) 1 calc R U P A 1
C1G C 0.3170(17) 0.3200(14) 0.4260(7) 0.044(2) Uani 0.553(9) 1 d G U P A 2
C2G C 0.2350(14) 0.2638(14) 0.4834(8) 0.055(3) Uani 0.553(9) 1 d G U P A 2
H2G H 0.1487 0.2584 0.4769 0.066 Uiso 0.553(9) 1 calc R U P A 2
C3G C 0.2792(16) 0.2157(15) 0.5505(7) 0.066(4) Uani 0.553(9) 1 d G U P A 2
H3G H 0.2232 0.1773 0.5898 0.079 Uiso 0.553(9) 1 calc R U P A 2
C4G C 0.4054(17) 0.2236(14) 0.5602(8) 0.069(3) Uani 0.553(9) 1 d G U P A 2
H4G H 0.4356 0.1907 0.6060 0.083 Uiso 0.553(9) 1 calc R U P A 2
C5G C 0.4874(13) 0.2798(15) 0.5027(10) 0.066(3) Uani 0.553(9) 1 d G U P A 2
H5G H 0.5737 0.2852 0.5093 0.080 Uiso 0.553(9) 1 calc R U P A 2
C6G C 0.4432(16) 0.3279(15) 0.4356(9) 0.055(3) Uani 0.553(9) 1 d G U P A 2
H6G H 0.4992 0.3663 0.3963 0.066 Uiso 0.553(9) 1 calc R U P A 2
C1E C 0.0919(10) 0.3719(11) 0.3461(6) 0.040(3) Uani 1 1 d . . . . .
C2E C 0.0527(9) 0.3326(9) 0.2933(6) 0.037(3) Uani 1 1 d . . . . .
H2E H 0.1235 0.2996 0.2517 0.044 Uiso 1 1 calc R U . . .
C3E C -0.0880(10) 0.3398(11) 0.2990(6) 0.048(3) Uani 1 1 d . . . . .
H3E H -0.1116 0.3086 0.2625 0.057 Uiso 1 1 calc R U . . .
C4E C -0.1893(12) 0.3904(13) 0.3556(7) 0.070(4) Uani 1 1 d . . . . .
H4E H -0.2860 0.3975 0.3589 0.084 Uiso 1 1 calc R U . . .
C5E C -0.1560(12) 0.4323(18) 0.4093(8) 0.123(7) Uani 1 1 d . . . . .
H5E H -0.2289 0.4668 0.4500 0.147 Uiso 1 1 calc R U . . .
C6E C -0.0142(12) 0.4244(16) 0.4043(7) 0.106(6) Uani 1 1 d . . . . .
H6E H 0.0087 0.4553 0.4411 0.127 Uiso 1 1 calc R U . . .
C1F C 0.217(2) 0.568(2) 0.3281(16) 0.028(3) Uani 0.5 1 d G . P A 3
C2F C 0.112(3) 0.649(3) 0.2853(15) 0.046(7) Uani 0.5 1 d G . P A 3
H2F H 0.0655 0.6056 0.2667 0.055 Uiso 0.5 1 calc R U P A 3
C3F C 0.075(2) 0.795(3) 0.2696(16) 0.042(5) Uani 0.5 1 d G . P A 3
H3F H 0.0033 0.8510 0.2403 0.051 Uiso 0.5 1 calc R U P A 3
C4F C 0.143(2) 0.859(2) 0.2967(18) 0.066(7) Uani 0.5 1 d G . P A 3
H4F H 0.1179 0.9588 0.2860 0.079 Uiso 0.5 1 calc R U P A 3
C5F C 0.248(2) 0.777(3) 0.3396(16) 0.109(14) Uani 0.5 1 d G . P A 3
H5F H 0.2947 0.8212 0.3582 0.131 Uiso 0.5 1 calc R U P A 3
C6F C 0.285(2) 0.632(3) 0.3553(14) 0.087(11) Uani 0.5 1 d G . P A 3
H6F H 0.3569 0.5758 0.3846 0.105 Uiso 0.5 1 calc R U P A 3
C1H C 0.204(2) 0.587(2) 0.3291(15) 0.028(3) Uani 0.5 1 d G . P A 4
C2H C 0.164(3) 0.670(3) 0.2646(14) 0.046(7) Uani 0.5 1 d G . P A 4
H2H H 0.1661 0.6264 0.2255 0.055 Uiso 0.5 1 calc R U P A 4
C3H C 0.122(2) 0.816(3) 0.2574(15) 0.042(5) Uani 0.5 1 d G . P A 4
H3H H 0.0946 0.8729 0.2134 0.051 Uiso 0.5 1 calc R U P A 4
C4H C 0.119(2) 0.880(2) 0.3146(18) 0.066(7) Uani 0.5 1 d G . P A 4
H4H H 0.0900 0.9798 0.3097 0.079 Uiso 0.5 1 calc R U P A 4
C5H C 0.159(2) 0.797(3) 0.3791(15) 0.109(14) Uani 0.5 1 d G . P A 4
H5H H 0.1570 0.8404 0.4181 0.131 Uiso 0.5 1 calc R U P A 4
C6H C 0.201(2) 0.651(3) 0.3863(13) 0.087(11) Uani 0.5 1 d G . P A 4
H6H H 0.2284 0.5939 0.4303 0.105 Uiso 0.5 1 calc R U P A 4
C1 C 0.3273(9) 0.3993(9) 0.1634(6) 0.030(3) Uani 1 1 d . . . . .
O1 O 0.2546(6) 0.4689(6) 0.1203(4) 0.0352(18) Uani 1 1 d . . . . .
C2 C 0.5207(8) 0.4435(8) 0.2268(5) 0.02317(12) Uani 1 1 d . . . . .
N2 N 0.5266(17) 0.5614(16) 0.2379(9) 0.026(4) Uiso 0.5 1 d . . P A .
C3 C 0.3956(10) 0.1185(12) 0.2482(6) 0.049(3) Uani 1 1 d . . . . .
N3 N 0.3972(18) -0.007(2) 0.2616(14) 0.049(3) Uani 0.5 1 d . . P B .
O2X O 0.5725(14) 0.5120(14) 0.2229(7) 0.026(3) Uiso 0.5 1 d . . P A 4
O3X O 0.3396(14) 0.0455(16) 0.2500(11) 0.049(3) Uani 0.5 1 d . . P B 4
C4 C 0.6096(10) 0.1679(9) 0.3023(6) 0.028(3) Uani 1 1 d . . . . .
N4 N 0.7012(8) 0.1140(8) 0.3343(5) 0.041(2) Uani 1 1 d . . . . .
Ag1 Ag 0.46105(15) 0.77135(13) 0.25247(8) 0.0277(4) Uani 0.5 1 d . . P . .
Ag2 Ag 0.8450(7) 0.0654(2) 0.4002(3) 0.0728(13) Uani 0.810(14) 1 d . . P C 5
N5 N 0.989(3) 0.024(2) 0.4662(13) 0.091(8) Uiso 0.405(7) 1 d . . P C 5
C5 C 1.087(3) 0.004(3) 0.492(2) 0.099(10) Uiso 0.405(7) 1 d . . P C 5
Ag3 Ag 0.771(2) 0.0527(10) 0.4377(13) 0.065(5) Uani 0.190(14) 1 d . . P C 6
N50 N 0.989(3) 0.024(2) 0.4662(13) 0.091(8) Uiso 0.095(7) 1 d . . P C 6
C50 C 1.087(3) 0.004(3) 0.492(2) 0.099(10) Uiso 0.095(7) 1 d . . P C 6

loop_
_atom_site_aniso_label
_atom_site_aniso_U_11
_atom_site_aniso_U_22
_atom_site_aniso_U_33
_atom_site_aniso_U_23
_atom_site_aniso_U_13
_atom_site_aniso_U_12
Re 0.01733(18) 0.0213(2) 0.0342(3) -0.00856(17) -0.00517(17) -0.00791(14)
P1 0.0167(12) 0.0191(13) 0.0311(17) -0.0026(12) -0.0089(12) -0.0072(10)
C1A 0.021(5) 0.015(5) 0.036(7) -0.013(5) -0.011(5) 0.003(4)
C2A 0.055(7) 0.035(6) 0.049(8) -0.007(6) -0.028(7) -0.013(5)
C3A 0.092(10) 0.042(7) 0.042(8) -0.002(6) -0.031(7) -0.020(7)
C4A 0.103(11) 0.021(6) 0.084(12) 0.006(7) -0.077(10) -0.014(7)
C5A 0.058(8) 0.014(6) 0.105(12) -0.007(7) -0.053(9) -0.006(5)
C6A 0.028(5) 0.033(6) 0.055(8) -0.024(6) -0.019(6) -0.004(4)
C1B 0.020(5) 0.027(5) 0.019(6) -0.008(4) 0.003(4) -0.015(4)
C2B 0.029(5) 0.028(6) 0.034(7) -0.010(5) 0.003(5) -0.011(4)
C3B 0.046(6) 0.045(6) 0.031(7) -0.016(5) 0.022(5) -0.036(5)
C4B 0.035(6) 0.061(7) 0.025(6) -0.023(6) 0.011(5) -0.038(5)
C5B 0.039(6) 0.062(7) 0.032(7) -0.021(6) -0.001(5) -0.035(6)
C6B 0.031(5) 0.037(6) 0.033(7) -0.004(5) -0.022(5) -0.019(5)
C1C 0.020(5) 0.016(5) 0.034(6) -0.008(5) -0.008(5) -0.009(4)
C2C 0.022(5) 0.027(5) 0.040(7) -0.011(5) -0.019(5) -0.005(4)
C3C 0.035(6) 0.035(6) 0.038(7) -0.021(5) -0.024(5) 0.002(5)
C4C 0.072(8) 0.026(6) 0.055(9) -0.014(6) -0.042(7) -0.007(6)
C5C 0.110(10) 0.030(7) 0.050(9) -0.005(6) -0.027(8) -0.032(7)
C6C 0.053(7) 0.029(6) 0.042(8) -0.017(5) -0.006(6) -0.015(5)
P2 0.0233(14) 0.0356(15) 0.0320(18) -0.0105(13) -0.0062(13) -0.0137(12)
C1D 0.046(6) 0.051(5) 0.050(6) -0.007(5) -0.024(5) -0.024(4)
C2D 0.058(6) 0.062(6) 0.055(7) 0.006(6) -0.020(6) -0.034(5)
C3D 0.063(8) 0.065(8) 0.059(9) 0.007(7) -0.022(7) -0.036(7)
C4D 0.073(7) 0.077(7) 0.057(7) 0.000(6) -0.031(6) -0.022(6)
C5D 0.077(6) 0.068(6) 0.063(6) -0.013(5) -0.037(5) -0.020(5)
C6D 0.065(6) 0.055(6) 0.055(6) -0.017(5) -0.036(5) -0.015(5)
C1G 0.046(6) 0.051(5) 0.050(6) -0.007(5) -0.024(5) -0.024(4)
C2G 0.058(6) 0.062(6) 0.055(7) 0.006(6) -0.020(6) -0.034(5)
C3G 0.066(8) 0.079(8) 0.059(8) 0.007(7) -0.026(7) -0.034(7)
C4G 0.073(7) 0.077(7) 0.057(7) 0.000(6) -0.031(6) -0.022(6)
C5G 0.077(6) 0.068(6) 0.063(6) -0.013(5) -0.037(5) -0.020(5)
C6G 0.065(6) 0.055(6) 0.055(6) -0.017(5) -0.036(5) -0.015(5)
C1E 0.027(6) 0.067(7) 0.034(7) -0.013(6) -0.002(5) -0.025(5)
C2E 0.025(5) 0.042(6) 0.048(8) -0.015(6) -0.003(5) -0.014(5)
C3E 0.032(6) 0.081(8) 0.045(8) -0.023(7) -0.002(6) -0.030(6)
C4E 0.045(8) 0.125(11) 0.065(10) -0.024(9) -0.014(7) -0.049(8)
C5E 0.044(8) 0.26(2) 0.104(14) -0.122(14) 0.045(8) -0.084(11)
C6E 0.059(9) 0.230(18) 0.072(11) -0.088(12) 0.032(8) -0.088(11)
C1F 0.022(6) 0.027(7) 0.039(7) -0.013(6) -0.010(5) -0.008(5)
C2F 0.056(18) 0.018(9) 0.083(18) -0.005(11) -0.047(14) -0.015(9)
C3F 0.025(14) 0.025(10) 0.080(14) -0.005(9) -0.006(12) -0.015(8)
C4F 0.073(11) 0.029(9) 0.100(19) -0.024(10) -0.021(12) -0.013(8)
C5F 0.16(3) 0.057(13) 0.13(4) -0.010(17) -0.10(3) -0.02(2)
C6F 0.09(2) 0.040(11) 0.14(3) -0.024(14) -0.07(2) -0.001(16)
C1H 0.022(6) 0.027(7) 0.039(7) -0.013(6) -0.010(5) -0.008(5)
C2H 0.056(18) 0.018(9) 0.083(18) -0.005(11) -0.047(14) -0.015(9)
C3H 0.025(14) 0.025(10) 0.080(14) -0.005(9) -0.006(12) -0.015(8)
C4H 0.073(11) 0.029(9) 0.100(19) -0.024(10) -0.021(12) -0.013(8)
C5H 0.16(3) 0.057(13) 0.13(4) -0.010(17) -0.10(3) -0.02(2)
C6H 0.09(2) 0.040(11) 0.14(3) -0.024(14) -0.07(2) -0.001(16)
C1 0.024(5) 0.031(6) 0.043(7) -0.026(5) -0.002(5) -0.010(4)
O1 0.031(4) 0.025(4) 0.055(5) -0.012(4) -0.029(4) 0.000(3)
C2 0.01733(18) 0.0213(2) 0.0342(3) -0.00856(17) -0.00517(17) -0.00791(14)
C3 0.028(5) 0.077(7) 0.058(6) -0.017(6) 0.001(5) -0.036(5)
N3 0.028(5) 0.077(7) 0.058(6) -0.017(6) 0.001(5) -0.036(5)
O3X 0.028(5) 0.077(7) 0.058(6) -0.017(6) 0.001(5) -0.036(5)
C4 0.024(6) 0.017(5) 0.043(8) -0.015(5) 0.015(5) -0.014(4)
N4 0.030(5) 0.038(5) 0.057(7) -0.015(5) -0.021(5) -0.003(4)
Ag1 0.0376(8) 0.0193(7) 0.0297(10) -0.0072(7) -0.0054(8) -0.0127(6)
Ag2 0.080(2) 0.0683(9) 0.069(2) -0.0093(10) -0.055(2) -0.0028(10)
Ag3 0.059(8) 0.064(4) 0.065(9) -0.020(4) -0.040(8) 0.006(4)

loop_
_atom_type_symbol
_atom_type_description
_atom_type_scat_dispersion_real
_atom_type_scat_dispersion_imag
_atom_type_scat_source
C C 0.0033 0.0016 'International Tables Vol C Tables 4.2.6.8 and 6.1.1.4'
H H 0.0000 0.0000 'International Tables Vol C Tables 4.2.6.8 and 6.1.1.4'
N N 0.0061 0.0033 'International Tables Vol C Tables 4.2.6.8 and 6.1.1.4'
O O 0.0106 0.0060 'International Tables Vol C Tables 4.2.6.8 and 6.1.1.4'
P P 0.1023 0.0942 'International Tables Vol C Tables 4.2.6.8 and 6.1.1.4'
Ag Ag -0.8971 1.1015 'International Tables Vol C Tables 4.2.6.8 and 6.1.1.4'
Re Re -1.0185 7.2310 'International Tables Vol C Tables 4.2.6.8 and 6.1.1.4'

loop_
_geom_angle_atom_site_label_1
_geom_angle_atom_site_label_2
_geom_angle_atom_site_label_3
_geom_angle
_geom_angle_site_symmetry_1
_geom_angle_site_symmetry_3
C1 Re C3 95.4(4) . .
C1 Re C2 89.8(3) . .
C3 Re C2 174.1(4) . .
C1 Re C4 174.2(4) . .
C3 Re C4 89.8(4) . .
C2 Re C4 85.2(3) . .
C1 Re P2 91.9(3) . .
C3 Re P2 90.5(3) . .
C2 Re P2 86.6(2) . .
C4 Re P2 90.7(2) . .
C1 Re P1 90.8(3) . .
C3 Re P1 88.4(3) . .
C2 Re P1 94.3(2) . .
C4 Re P1 86.7(2) . .
P2 Re P1 177.17(9) . .
C1B P1 C1A 105.0(4) . .
C1B P1 C1C 102.0(4) . .
C1A P1 C1C 100.6(4) . .
C1B P1 Re 113.8(3) . .
C1A P1 Re 114.7(3) . .
C1C P1 Re 118.9(3) . .
C2A C1A C6A 118.8(9) . .
C2A C1A P1 125.7(7) . .
C6A C1A P1 115.3(8) . .
C1A C2A C3A 120.0(10) . .
C1A C2A H2A 120.0 . .
C3A C2A H2A 120.0 . .
C2A C3A C4A 120.8(12) . .
C2A C3A H3A 119.6 . .
C4A C3A H3A 119.6 . .
C5A C4A C3A 119.5(11) . .
C5A C4A H4A 120.2 . .
C3A C4A H4A 120.2 . .
C4A C5A C6A 120.9(11) . .
C4A C5A H5A 119.5 . .
C6A C5A H5A 119.5 . .
C5A C6A C1A 119.8(11) . .
C5A C6A H6A 120.1 . .
C1A C6A H6A 120.1 . .
C2B C1B C6B 118.2(7) . .
C2B C1B P1 119.3(6) . .
C6B C1B P1 122.1(7) . .
C1B C2B C3B 121.3(9) . .
C1B C2B H2B 119.4 . .
C3B C2B H2B 119.4 . .
C4B C3B C2B 120.1(9) . .
C4B C3B H3B 120.0 . .
C2B C3B H3B 120.0 . .
C3B C4B C5B 118.9(8) . .
C3B C4B H4B 120.5 . .
C5B C4B H4B 120.5 . .
C4B C5B C6B 121.3(9) . .
C4B C5B H5B 119.4 . .
C6B C5B H5B 119.4 . .
C1B C6B C5B 120.2(9) . .
C1B C6B H6B 119.9 . .
C5B C6B H6B 119.9 . .
C6C C1C C2C 120.4(8) . .
C6C C1C P1 121.4(7) . .
C2C C1C P1 118.2(7) . .
C3C C2C C1C 118.5(9) . .
C3C C2C H2C 120.8 . .
C1C C2C H2C 120.8 . .
C4C C3C C2C 120.7(9) . .
C4C C3C H3C 119.6 . .
C2C C3C H3C 119.6 . .
C3C C4C C5C 121.4(9) . .
C3C C4C H4C 119.3 . .
C5C C4C H4C 119.3 . .
C4C C5C C6C 118.2(11) . .
C4C C5C H5C 120.9 . .
C6C C5C H5C 120.9 . .
C1C C6C C5C 120.7(10) . .
C1C C6C H6C 119.6 . .
C5C C6C H6C 119.6 . .
C1F P2 C1E 100.1(8) . .
C1D P2 C1E 107.8(7) . .
C1E P2 C1G 103.1(6) . .
C1E P2 C1H 98.0(8) . .
C1F P2 Re 112.6(8) . .
C1D P2 Re 110.7(6) . .
C1E P2 Re 118.2(3) . .
C1G P2 Re 118.1(5) . .
C1H P2 Re 114.4(7) . .
C2D C1D C6D 120.0 . .
C2D C1D P2 121.0(12) . .
C6D C1D P2 118.4(12) . .
C1D C2D C3D 120.0 . .
C1D C2D H2D 120.0 . .
C3D C2D H2D 120.0 . .
C4D C3D C2D 120.0 . .
C4D C3D H3D 120.0 . .
C2D C3D H3D 120.0 . .
C3D C4D C5D 120.0 . .
C3D C4D H4D 120.0 . .
C5D C4D H4D 120.0 . .
C6D C5D C4D 120.0 . .
C6D C5D H5D 120.0 . .
C4D C5D H5D 120.0 . .
C5D C6D C1D 120.0 . .
C5D C6D H6D 120.0 . .
C1D C6D H6D 120.0 . .
C2G C1G C6G 120.0 . .
C2G C1G P2 123.5(10) . .
C6G C1G P2 116.5(10) . .
C3G C2G C1G 120.0 . .
C3G C2G H2G 120.0 . .
C1G C2G H2G 120.0 . .
C2G C3G C4G 120.0 . .
C2G C3G H3G 120.0 . .
C4G C3G H3G 120.0 . .
C5G C4G C3G 120.0 . .
C5G C4G H4G 120.0 . .
C3G C4G H4G 120.0 . .
C4G C5G C6G 120.0 . .
C4G C5G H5G 120.0 . .
C6G C5G H5G 120.0 . .
C5G C6G C1G 120.0 . .
C5G C6G H6G 120.0 . .
C1G C6G H6G 120.0 . .
C2E C1E C6E 117.9(9) . .
C2E C1E P2 121.8(8) . .
C6E C1E P2 119.6(8) . .
C1E C2E C3E 121.8(9) . .
C1E C2E H2E 119.1 . .
C3E C2E H2E 119.1 . .
C4E C3E C2E 119.6(10) . .
C4E C3E H3E 120.2 . .
C2E C3E H3E 120.2 . .
C3E C4E C5E 120.8(10) . .
C3E C4E H4E 119.6 . .
C5E C4E H4E 119.6 . .
C4E C5E C6E 119.9(11) . .
C4E C5E H5E 120.1 . .
C6E C5E H5E 120.1 . .
C1E C6E C5E 120.0(11) . .
C1E C6E H6E 120.0 . .
C5E C6E H6E 120.0 . .
C2F C1F C6F 120.0 . .
C2F C1F P2 115.3(16) . .
C6F C1F P2 124.1(15) . .
C1F C2F C3F 120.0 . .
C1F C2F H2F 120.0 . .
C3F C2F H2F 120.0 . .
C2F C3F C4F 120.0 . .
C2F C3F H3F 120.0 . .
C4F C3F H3F 120.0 . .
C3F C4F C5F 120.0 . .
C3F C4F H4F 120.0 . .
C5F C4F H4F 120.0 . .
C6F C5F C4F 120.0 . .
C6F C5F Ag1 97.3(10) . .
C4F C5F Ag1 99.1(10) . .
C6F C5F H5F 120.0 . .
C4F C5F H5F 120.0 . .
Ag1 C5F H5F 73.4 . .
C5F C6F C1F 120.0 . .
C5F C6F H6F 120.0 . .
C1F C6F H6F 120.0 . .
C2H C1H C6H 120.0 . .
C2H C1H P2 117.9(15) . .
C6H C1H P2 122.0(15) . .
C3H C2H C1H 120.0 . .
C3H C2H H2H 120.0 . .
C1H C2H H2H 120.0 . .
C2H C3H C4H 120.0 . .
C2H C3H H3H 120.0 . .
C4H C3H H3H 120.0 . .
C3H C4H C5H 120.0 . .
C3H C4H H4H 120.0 . .
C5H C4H H4H 120.0 . .
C6H C5H C4H 120.0 . .
C6H C5H H5H 120.0 . .
C4H C5H H5H 120.0 . .
C5H C6H C1H 120.0 . .
C5H C6H H6H 120.0 . .
C1H C6H H6H 120.0 . .
O1 C1 Re 177.6(8) . .
O2X C2 N2 26.2(10) . .
O2X C2 Re 169.9(10) . .
N2 C2 Re 162.6(10) . .
O2X N2 C2 49(2) . .
O2X N2 Ag1 146(3) . .
C2 N2 Ag1 160.2(12) . .
O3X C3 N3 31.3(11) . .
O3X C3 Re 165.8(12) . .
N3 C3 Re 162.5(11) . .
O3X N3 C3 61(2) . .
O3X N3 Ag1 125(3) . 1_545
C3 N3 Ag1 160.0(17) . 1_545
N2 O2X C2 104(3) . .
N3 O3X C3 87(3) . .
N4 C4 Re 172.2(9) . .
C4 N4 Ag2 165.7(8) . .
C4 N4 Ag3 148.9(11) . .
N2 Ag1 N3 177.0(8) . 1_565
N2 Ag1 C5F 94.9(7) . .
N3 Ag1 C5F 87.6(8) 1_565 .
N4 Ag2 N5 178.0(7) . .
N4 Ag2 C5 152.7(9) . 2_756
N5 Ag2 C5 28.1(9) . 2_756
C5 N5 C5 106(3) 2_756 .
C5 N5 N5 56(2) 2_756 2_756
C5 N5 N5 50(2) . 2_756
C5 N5 Ag2 86(4) 2_756 .
C5 N5 Ag2 168(4) . .
N5 N5 Ag2 142(4) 2_756 .
N5 C5 N5 74(3) 2_756 .
N5 C5 C5 38.7(19) 2_756 2_756
N5 C5 C5 35.1(17) . 2_756
N5 C5 Ag2 66(3) 2_756 2_756
N5 C5 Ag2 140(4) . 2_756
C5 C5 Ag2 104(3) 2_756 2_756
C50 Ag3 N4 156.7(19) 2_756 .
C50 Ag3 N50 27.0(9) 2_756 .
N4 Ag3 N50 129.9(16) . .
C50 N50 C50 106(3) 2_756 .
C50 N50 N50 56(2) 2_756 2_756
C50 N50 N50 50(2) . 2_756
C50 N50 Ag3 63(3) 2_756 .
C50 N50 Ag3 169(4) . .
N50 N50 Ag3 119(3) 2_756 .
N50 C50 N50 74(3) 2_756 .
N50 C50 C50 38.7(19) 2_756 2_756
N50 C50 C50 35.1(17) . 2_756
N50 C50 Ag3 90(4) 2_756 2_756
N50 C50 Ag3 164(4) . 2_756
C50 C50 Ag3 129(4) 2_756 2_756

loop_
_geom_bond_atom_site_label_1
_geom_bond_atom_site_label_2
_geom_bond_distance
_geom_bond_site_symmetry_2
Re C1 1.944(11) .
Re C3 2.001(10) .
Re C2 2.021(8) .
Re C4 2.123(11) .
Re P2 2.419(3) .
Re P1 2.421(3) .
P1 C1B 1.825(8) .
P1 C1A 1.832(10) .
P1 C1C 1.857(8) .
C1A C2A 1.373(13) .
C1A C6A 1.417(11) .
C2A C3A 1.382(13) .
C2A H2A 0.9500 .
C3A C4A 1.383(14) .
C3A H3A 0.9500 .
C4A C5A 1.360(15) .
C4A H4A 0.9500 .
C5A C6A 1.370(14) .
C5A H5A 0.9500 .
C6A H6A 0.9500 .
C1B C2B 1.383(11) .
C1B C6B 1.389(10) .
C2B C3B 1.398(10) .
C2B H2B 0.9500 .
C3B C4B 1.376(12) .
C3B H3B 0.9500 .
C4B C5B 1.375(12) .
C4B H4B 0.9500 .
C5B C6B 1.394(10) .
C5B H5B 0.9500 .
C6B H6B 0.9500 .
C1C C6C 1.377(12) .
C1C C2C 1.404(11) .
C2C C3C 1.392(11) .
C2C H2C 0.9500 .
C3C C4C 1.376(14) .
C3C H3C 0.9500 .
C4C C5C 1.383(14) .
C4C H4C 0.9500 .
C5C C6C 1.408(12) .
C5C H5C 0.9500 .
C6C H6C 0.9500 .
P2 C1F 1.764(19) .
P2 C1D 1.819(15) .
P2 C1E 1.838(9) .
P2 C1G 1.847(12) .
P2 C1H 1.943(19) .
C1D C2D 1.3900 .
C1D C6D 1.3900 .
C2D C3D 1.3900 .
C2D H2D 0.9500 .
C3D C4D 1.3900 .
C3D H3D 0.9500 .
C4D C5D 1.3900 .
C4D H4D 0.9500 .
C5D C6D 1.3900 .
C5D H5D 0.9500 .
C6D H6D 0.9500 .
C1G C2G 1.3900 .
C1G C6G 1.3900 .
C2G C3G 1.3900 .
C2G H2G 0.9500 .
C3G C4G 1.3900 .
C3G H3G 0.9500 .
C4G C5G 1.3900 .
C4G H4G 0.9500 .
C5G C6G 1.3900 .
C5G H5G 0.9500 .
C6G H6G 0.9500 .
C1E C2E 1.370(12) .
C1E C6E 1.376(14) .
C2E C3E 1.390(11) .
C2E H2E 0.9500 .
C3E C4E 1.329(14) .
C3E H3E 0.9500 .
C4E C5E 1.366(15) .
C4E H4E 0.9500 .
C5E C6E 1.401(13) .
C5E H5E 0.9500 .
C6E H6E 0.9500 .
C1F C2F 1.3900 .
C1F C6F 1.3900 .
C2F C3F 1.3900 .
C2F H2F 0.9500 .
C3F C4F 1.3900 .
C3F H3F 0.9500 .
C4F C5F 1.3900 .
C4F H4F 0.9500 .
C5F C6F 1.3900 .
C5F Ag1 2.38(2) .
C5F H5F 0.9500 .
C6F H6F 0.9500 .
C1H C2H 1.3900 .
C1H C6H 1.3900 .
C2H C3H 1.3900 .
C2H H2H 0.9500 .
C3H C4H 1.3900 .
C3H H3H 0.9500 .
C4H C5H 1.3900 .
C4H H4H 0.9500 .
C5H C6H 1.3900 .
C5H H5H 0.9500 .
C6H H6H 0.9500 .
C1 O1 1.166(10) .
C2 O2X 1.037(13) .
C2 N2 1.324(17) .
N2 O2X 0.604(17) .
N2 Ag1 2.071(15) .
C3 O3X 1.122(16) .
C3 N3 1.28(2) .
N3 O3X 0.66(2) .
N3 Ag1 2.16(2) 1_545
C4 N4 1.128(11) .
N4 Ag2 2.012(9) .
N4 Ag3 2.151(16) .
Ag1 N3 2.16(2) 1_565
Ag2 N5 2.03(3) .
Ag2 C5 2.23(4) 2_756
N5 C5 1.05(3) 2_756
N5 C5 1.14(3) .
N5 N5 1.32(5) 2_756
C5 N5 1.05(3) 2_756
C5 C5 1.76(6) 2_756
C5 Ag2 2.23(4) 2_756
Ag3 C50 2.05(4) 2_756
Ag3 N50 2.31(3) .
N50 C50 1.05(3) 2_756
N50 C50 1.14(3) .
N50 N50 1.32(5) 2_756
C50 N50 1.05(3) 2_756
C50 C50 1.76(6) 2_756
C50 Ag3 2.05(4) 2_756

loop_
_geom_torsion_atom_site_label_1
_geom_torsion_atom_site_label_2
_geom_torsion_atom_site_label_3
_geom_torsion_atom_site_label_4
_geom_torsion
_geom_torsion_site_symmetry_1
_geom_torsion_site_symmetry_4
C1B P1 C1A C2A 5.4(9) . .
C1C P1 C1A C2A -100.1(8) . .
C1B P1 C1A C6A -177.9(6) . .
C1C P1 C1A C6A 76.5(7) . .
C6A C1A C2A C3A 2.4(14) . .
P1 C1A C2A C3A 179.0(7) . .
C1A C2A C3A C4A -0.9(16) . .
C2A C3A C4A C5A -2.9(17) . .
C3A C4A C5A C6A 5.2(16) . .
C4A C5A C6A C1A -3.7(15) . .
C2A C1A C6A C5A -0.1(13) . .
P1 C1A C6A C5A -177.0(7) . .
C1A P1 C1B C2B 63.0(8) . .
C1C P1 C1B C2B 167.6(7) . .
C1A P1 C1B C6B -124.5(7) . .
C1C P1 C1B C6B -20.0(8) . .
C6B C1B C2B C3B 3.1(14) . .
P1 C1B C2B C3B 175.8(7) . .
C3B C4B C5B C6B 1.5(14) . .
C2B C1B C6B C5B -1.4(13) . .
P1 C1B C6B C5B -173.9(7) . .
C1B P1 C1C C6C 117.6(8) . .
C1A P1 C1C C6C -134.4(8) . .
C1B P1 C1C C2C -63.3(7) . .
C1A P1 C1C C2C 44.7(7) . .
C6C C1C C2C C3C -1.9(12) . .
P1 C1C C2C C3C 179.0(6) . .
P1 C1C C6C C5C -180.0(7) . .
C1E P2 C1D C2D 45.9(11) . .
C1E P2 C1D C6D -143.2(8) . .
P2 C1D C2D C3D 170.7(13) . .
P2 C1D C6D C5D -170.9(12) . .
C1E P2 C1G C2G 7.2(9) . .
C1E P2 C1G C6G -174.5(6) . .
P2 C1G C2G C3G 178.3(10) . .
P2 C1G C6G C5G -178.4(9) . .
C1F P2 C1E C2E 111.3(13) . .
C1D P2 C1E C2E -137.8(10) . .
C1G P2 C1E C2E -143.6(9) . .
C1F P2 C1E C6E -58.8(15) . .
C1D P2 C1E C6E 52.1(13) . .
C1G P2 C1E C6E 46.3(12) . .
C1H P2 C1E C6E -58.2(14) . .
P2 C1E C2E C3E -172.8(8) . .
P2 C1E C6E C5E 172.5(12) . .
C1E P2 C1F C2F -43.3(11) . .
C1E P2 C1F C6F 145.1(12) . .
C6F C1F C2F C3F 0.0 . .
P2 C1F C2F C3F -172.0(16) . .
P2 C1F C6F C5F 171.2(18) . .
P2 C1H C2H C3H -177.2(15) . .
P2 C1H C6H C5H 177.1(15) . .
C5 N5 C5 N5 0.000(4) 2_756 2_756
N5 N5 C5 C5 0.000(3) 2_756 2_756
C50 N50 C50 N50 0.000(4) 2_756 2_756
N50 N50 C50 C50 0.000(3) 2_756 2_756
